data_2011029
loop_
_publ_author_name
'Kani, Yoshiyuki'
'Ohba, Shigeru'
'Ito, Sayo'
'Nishida, Yuzo'

_publ_section_title
;
 Four copper(II) complexes with potentially tetradentate tripodal
 ligands
;
_journal_issue 6
_journal_name_full 'Acta Crystallographica Section C'
_journal_page_first e233
_journal_page_last e235
_journal_paper_doi 10.1107/S010827010000603X
_journal_volume 56
_journal_year 2000
_chemical_formula_iupac '[Cu Cl (C17 H17 N3 O)] Cl O4'
_chemical_formula_moiety 'C17 H17 Cl Cu N3 O 1+, Cl O4 1-'
_chemical_formula_sum 'C17 H17 Cl2 Cu N3 O5'
_chemical_formula_weight 477.79
_space_group_IT_number 2
_symmetry_cell_setting triclinic
_symmetry_space_group_name_Hall '-P 1'
_symmetry_space_group_name_H-M 'P -1'
_cell_angle_alpha 104.92(2)
_cell_angle_beta 112.08(2)
_cell_angle_gamma 68.320(10)
_cell_formula_units_Z 4
_cell_length_a 13.658(2)
_cell_length_b 14.199(3)
_cell_length_c 11.720(3)
_cell_measurement_reflns_used 25
_cell_measurement_temperature 299
_cell_measurement_theta_max 15
_cell_measurement_theta_min 10
_cell_volume 1938.5(8)
_computing_cell_refinement 'MSC/AFC Diffractometer Control Software'
_computing_data_collection
;
MSC/AFC Diffractometer Control Software
(Molecular Structure Corporation, 1993)
;
_computing_data_reduction 'TEXSAN (Molecular Structure Corporation, 1999)'
_computing_publication_material TEXSAN
_computing_structure_refinement TEXSAN
_computing_structure_solution 'SIR92 (Altomare et al., 1994)'
_diffrn_measured_fraction_theta_full .9995
_diffrn_measured_fraction_theta_max .9995
_diffrn_measurement_device_type 'Rigaku AFC-5S'
_diffrn_measurement_method \q-2\q
_diffrn_radiation_type MoK\a
_diffrn_radiation_wavelength .71073
_diffrn_reflns_av_R_equivalents .011
_diffrn_reflns_limit_h_max 18
_diffrn_reflns_limit_h_min 0
_diffrn_reflns_limit_k_max 18
_diffrn_reflns_limit_k_min -18
_diffrn_reflns_limit_l_max 15
_diffrn_reflns_limit_l_min -15
_diffrn_reflns_number 9268
_diffrn_reflns_theta_full 27.5
_diffrn_reflns_theta_max 27.5
_diffrn_standards_decay_% 0
_diffrn_standards_interval_count 100
_diffrn_standards_number 3
_exptl_absorpt_coefficient_mu 1.437
_exptl_absorpt_correction_T_max .780
_exptl_absorpt_correction_T_min .477
_exptl_absorpt_correction_type integration
_exptl_absorpt_process_details '(Coppens et al., 1965)'
_exptl_crystal_colour blue-
_exptl_crystal_density_diffrn 1.637
_exptl_crystal_density_method 'not measured'
_exptl_crystal_description plate
_exptl_crystal_size_max .5
_exptl_crystal_size_mid .4
_exptl_crystal_size_min .2
_refine_diff_density_max .42
_refine_diff_density_min -.53
_refine_ls_extinction_method none
_refine_ls_goodness_of_fit_ref .99
_refine_ls_hydrogen_treatment noref
_refine_ls_number_parameters 505
_refine_ls_number_reflns 8895
_refine_ls_R_factor_gt .046
_refine_ls_shift/su_max .003
_refine_ls_structure_factor_coef Fsqd
_refine_ls_weighting_details 'w = 1/[\s^2^(Fo^2^) + (0.1(Fo^2^ + 2Fc^2^)/3)^2^]'
_refine_ls_weighting_scheme calc
_refine_ls_wR_factor_ref .148
_reflns_number_gt 6332
_reflns_number_total 8895
_reflns_threshold_expression I>2\s(I)
_cod_data_source_file qa0275.cif
_cod_data_source_block I
_cod_database_code 2011029

loop_
_symmetry_equiv_pos_as_xyz
x,y,z
-x,-y,-z

loop_
_atom_site_label
_atom_site_fract_x
_atom_site_fract_y
_atom_site_fract_z
_atom_site_U_iso_or_equiv
_atom_site_adp_type
_atom_site_occupancy
_atom_site_type_symbol
Cu1 .49866(3) .49143(3) .34506(4) .03830(10) Uani 1.00 Cu
Cu2 .94462(3) .90680(3) .39059(4) .04170(10) Uani 1.00 Cu
Cl1 .38467(8) .61852(6) .43799(8) .0498(2) Uani 1.00 Cl
Cl2 1.08464(8) .87583(7) .56800(9) .0526(2) Uani 1.00 Cl
Cl3 .57409(8) .09827(8) -.11273(9) .0549(3) Uani 1.00 Cl
Cl4 1.01086(9) .71560(10) .78260(10) .0698(3) Uani 1.00 Cl
O1 .3908(2) .5272(2) .1024(2) .0516(7) Uani 1.00 O
O2 .9373(3) .7027(3) .2866(3) .0750(10) Uani 1.00 O
O3 .6413(4) .1478(4) -.0197(5) .147(2) Uani 1.00 O
O4 .6341(5) .0016(3) -.1512(5) .136(2) Uani 1.00 O
O5 .5202(9) .1483(6) -.2097(6) .265(4) Uani 1.00 O
O6 .4984(7) .1006(7) -.0636(9) .242(5) Uani 1.00 O
O7 .9923(4) .6825(4) .6551(4) .127(2) Uani 1.00 O
O8 1.0314(4) .6382(5) .8488(7) .161(3) Uani 1.00 O
O9 .9158(3) .7944(3) .8006(4) .1010(10) Uani 1.00 O
O10 1.1042(4) .7489(5) .8269(4) .133(2) Uani 1.00 O
N1 .4116(2) .3942(2) .2886(3) .0415(7) Uani 1.00 N
N2 .5984(2) .3806(2) .2532(2) .0397(7) Uani 1.00 N
N3 .6106(3) .5609(2) .3778(3) .0493(8) Uani 1.00 N
N4 1.0369(2) .8773(2) .2825(3) .0466(8) Uani 1.00 N
N5 .8169(2) .9257(2) .2274(3) .0491(8) Uani 1.00 N
N6 .8206(2) .9411(2) .4584(3) .0480(8) Uani 1.00 N
C1 .3086(3) .4132(3) .2912(4) .0530(10) Uani 1.00 C
C2 .2555(4) .3399(4) .2508(4) .0640(10) Uani 1.00 C
C3 .3102(4) .2428(3) .2047(4) .0620(10) Uani 1.00 C
C4 .4156(3) .2223(3) .1994(4) .0530(10) Uani 1.00 C
C5 .4649(3) .2995(2) .2438(3) .0418(8) Uani 1.00 C
C6 .5822(3) .2827(2) .2503(3) .0443(9) Uani 1.00 C
C7 .7133(3) .3855(3) .3258(4) .0520(10) Uani 1.00 C
C8 .7080(3) .4960(3) .3653(3) .0500(10) Uani 1.00 C
C9 .7975(4) .5313(4) .3883(4) .0680(10) Uani 1.00 C
C10 .7836(5) .6348(5) .4236(5) .082(2) Uani 1.00 C
C11 .6843(5) .6999(4) .4323(5) .080(2) Uani 1.00 C
C12 .5973(4) .6620(3) .4090(4) .0660(10) Uani 1.00 C
C13 .5699(3) .4025(3) .1233(3) .0472(10) Uani 1.00 C
C14 .4498(3) .4322(3) .0590(3) .0444(9) Uani 1.00 C
C15 .3798(4) .3878(3) -.0363(4) .0580(10) Uani 1.00 C
C16 .2726(4) .4577(4) -.0529(4) .0650(10) Uani 1.00 C
C17 .2822(4) .5396(3) .0305(4) .0610(10) Uani 1.00 C
C18 1.1471(3) .8291(3) .3085(4) .0530(10) Uani 1.00 C
C19 1.2019(4) .8143(4) .2257(4) .0640(10) Uani 1.00 C
C20 1.1429(4) .8471(4) .1114(5) .0680(10) Uani 1.00 C
C21 1.0305(4) .8930(3) .0825(4) .0640(10) Uani 1.00 C
C22 .9793(3) .9075(3) .1697(4) .0510(10) Uani 1.00 C
C23 .8571(4) .9599(3) .1474(4) .0600(10) Uani 1.00 C
C24 .7206(3) 1.0049(3) .2603(4) .0570(10) Uani 1.00 C
C25 .7216(3) .9900(3) .3826(4) .0520(10) Uani 1.00 C
C26 .6283(3) 1.0283(4) .4216(5) .0670(10) Uani 1.00 C
C27 .6383(4) 1.0168(4) .5397(5) .0730(10) Uani 1.00 C
C28 .7390(4) .9634(4) .6135(4) .0620(10) Uani 1.00 C
C29 .8287(3) .9266(3) .5712(4) .0550(10) Uani 1.00 C
C30 .7872(3) .8284(3) .1690(4) .0600(10) Uani 1.00 C
C31 .8843(3) .7365(3) .1736(4) .0540(10) Uani 1.00 C
C32 .9380(4) .6765(4) .0918(5) .0710(10) Uani 1.00 C
C33 1.0282(5) .6001(4) .1583(7) .088(2) Uani 1.00 C
C34 1.0244(5) .6187(4) .2730(7) .093(2) Uani 1.00 C
H1 .2705 .4809 .3226 .0632 Uiso 1.00 H
H2 .1820 .3557 .2545 .0766 Uiso 1.00 H
H3 .2752 .1899 .1766 .0742 Uiso 1.00 H
H4 .4539 .1557 .1655 .0632 Uiso 1.00 H
H5 .5971 .2366 .1786 .0531 Uiso 1.00 H
H6 .6323 .2534 .3242 .0531 Uiso 1.00 H
H7 .7413 .3514 .3978 .0620 Uiso 1.00 H
H8 .7610 .3531 .2749 .0620 Uiso 1.00 H
H9 .8670 .4847 .3798 .0817 Uiso 1.00 H
H10 .8444 .6607 .4421 .0990 Uiso 1.00 H
H11 .6740 .7721 .4545 .0961 Uiso 1.00 H
H12 .5269 .7083 .4152 .0793 Uiso 1.00 H
H13 .5971 .4573 .1280 .0566 Uiso 1.00 H
H14 .6052 .3422 .0764 .0566 Uiso 1.00 H
H15 .3995 .3214 -.0834 .0691 Uiso 1.00 H
H16 .2052 .4480 -.1133 .0778 Uiso 1.00 H
H17 .2214 .5994 .0395 .0737 Uiso 1.00 H
H18 1.1880 .8045 .3873 .0641 Uiso 1.00 H
H19 1.2805 .7814 .2470 .0772 Uiso 1.00 H
H20 1.1802 .8379 .0524 .0822 Uiso 1.00 H
H21 .9879 .9148 .0024 .0766 Uiso 1.00 H
H22 .8177 .9432 .0616 .0718 Uiso 1.00 H
H23 .8438 1.0326 .1669 .0718 Uiso 1.00 H
H24 .7258 1.0717 .2665 .0689 Uiso 1.00 H
H25 .6530 .9983 .1974 .0689 Uiso 1.00 H
H26 .5576 1.0623 .3674 .0805 Uiso 1.00 H
H27 .5754 1.0459 .5697 .0876 Uiso 1.00 H
H28 .7463 .9519 .6939 .0748 Uiso 1.00 H
H29 .8990 .8897 .6231 .0660 Uiso 1.00 H
H30 .7439 .8203 .2119 .0723 Uiso 1.00 H
H31 .7438 .8341 .0835 .0723 Uiso 1.00 H
H32 .9192 .6839 .0063 .0847 Uiso 1.00 H
H33 1.0818 .5454 .1258 .1056 Uiso 1.00 H
H34 1.0758 .5786 .3380 .1112 Uiso 1.00 H

loop_
_atom_site_aniso_label
_atom_site_aniso_U_11
_atom_site_aniso_U_22
_atom_site_aniso_U_33
_atom_site_aniso_U_12
_atom_site_aniso_U_13
_atom_site_aniso_U_23
Cu1 .0366(2) .0348(2) .0426(2) -.0069(2) .0165(2) .0020(2)
Cu2 .0342(2) .0457(2) .0406(2) -.0064(2) .0080(2) .0113(2)
Cl1 .0480(5) .0418(4) .0490(5) .0020(4) .0197(4) .0033(3)
Cl2 .0438(5) .0605(5) .0484(5) -.0093(4) .0053(4) .0209(4)
Cl3 .0479(5) .0580(5) .0538(5) -.0130(4) .0194(4) -.0036(4)
Cl4 .0457(5) .0917(8) .0722(7) -.0143(5) .0145(5) .0244(6)
O1 .0520(10) .0480(10) .0520(10) -.0070(10) .0190(10) .0080(10)
O2 .071(2) .078(2) .082(2) -.008(2) .031(2) .030(2)
O3 .110(4) .136(4) .162(5) -.053(3) .042(3) -.063(4)
O4 .168(5) .063(2) .152(4) .002(3) .077(4) -.017(3)
O5 .370(10) .164(6) .109(4) .080(7) .038(6) .055(4)
O6 .230(9) .280(10) .330(10) -.144(8) .210(9) -.061(9)
O7 .109(3) .136(4) .083(3) -.024(3) .003(2) -.013(3)
O8 .106(4) .161(5) .236(7) .017(3) .052(4) .140(5)
O9 .064(2) .101(3) .127(3) -.005(2) .029(2) .021(3)
O10 .097(3) .235(6) .100(3) -.103(4) .052(3) -.039(3)
N1 .0390(10) .0430(10) .0390(10) -.0080(10) .0130(10) .0060(10)
N2 .0390(10) .0410(10) .0400(10) -.0050(10) .0170(10) .0090(10)
N3 .049(2) .051(2) .052(2) -.0180(10) .0140(10) .0100(10)
N4 .043(2) .047(2) .047(2) -.0110(10) .0120(10) .0070(10)
N5 .041(2) .049(2) .047(2) -.0050(10) .0080(10) .0090(10)
N6 .043(2) .048(2) .052(2) -.0100(10) .0150(10) .0110(10)
C1 .045(2) .056(2) .058(2) -.014(2) .020(2) .004(2)
C2 .051(2) .079(3) .068(3) -.027(2) .017(2) .010(2)
C3 .070(3) .062(2) .060(2) -.035(2) .012(2) .007(2)
C4 .063(2) .047(2) .052(2) -.020(2) .017(2) .007(2)
C5 .050(2) .039(2) .036(2) -.0100(10) .0130(10) .0080(10)
C6 .050(2) .036(2) .046(2) -.0030(10) .022(2) .0080(10)
C7 .035(2) .062(2) .056(2) -.006(2) .015(2) .015(2)
C8 .042(2) .069(2) .044(2) -.019(2) .010(2) .013(2)
C9 .056(2) .098(3) .060(2) -.038(2) .013(2) .011(2)
C10 .089(4) .109(4) .072(3) -.064(3) .017(3) .006(3)
C11 .101(4) .075(3) .087(3) -.057(3) .030(3) -.003(3)
C12 .071(3) .056(2) .074(3) -.027(2) .020(2) .005(2)
C13 .051(2) .052(2) .046(2) -.011(2) .023(2) .011(2)
C14 .053(2) .044(2) .040(2) -.0100(10) .018(2) .0120(10)
C15 .069(3) .055(2) .050(2) -.024(2) .013(2) .007(2)
C16 .056(2) .076(3) .063(3) -.023(2) .003(2) .027(2)
C17 .051(2) .066(2) .070(3) -.008(2) .019(2) .025(2)
C18 .047(2) .054(2) .056(2) -.013(2) .014(2) .007(2)
C19 .052(2) .073(3) .071(3) -.019(2) .028(2) -.002(2)
C20 .077(3) .075(3) .073(3) -.029(2) .041(3) .002(2)
C21 .083(3) .065(2) .052(2) -.026(2) .025(2) .010(2)
C22 .060(2) .044(2) .049(2) -.014(2) .017(2) .007(2)
C23 .056(2) .065(2) .047(2) -.005(2) .009(2) .019(2)
C24 .039(2) .057(2) .059(2) .000(2) .007(2) .010(2)
C25 .042(2) .048(2) .059(2) -.007(2) .014(2) .004(2)
C26 .045(2) .069(3) .077(3) -.007(2) .019(2) .005(2)
C27 .056(3) .078(3) .093(3) -.022(2) .038(3) -.006(3)
C28 .064(3) .073(3) .065(3) -.027(2) .029(2) .007(2)
C29 .052(2) .059(2) .059(2) -.016(2) .018(2) .014(2)
C30 .046(2) .062(2) .062(2) -.016(2) .008(2) .001(2)
C31 .049(2) .052(2) .060(2) -.021(2) .010(2) .006(2)
C32 .071(3) .063(3) .072(3) -.022(2) .023(2) -.008(2)
C33 .070(3) .064(3) .124(5) -.010(2) .036(3) .004(3)
C34 .078(4) .075(3) .125(5) .004(3) .033(4) .047(3)

loop_
_atom_type_symbol
_atom_type_description
_atom_type_scat_dispersion_real
_atom_type_scat_dispersion_imag
_atom_type_scat_source
C C .003 .002
;International Tables for Crystallography
(1992, Vol. C)
;
H H .000 .000
;International Tables for Crystallography
(1992, Vol. C)
;
Cl Cl .148 .159
;International Tables for Crystallography
(1992, Vol. C)
;
Cu Cu .320 1.265
;International Tables for Crystallography
(1992, Vol. C)
;
N N .006 .003
;International Tables for Crystallography
(1992, Vol. C)
;
O O .011 .006
;International Tables for Crystallography
(1992, Vol. C)
;

loop_
_geom_angle_atom_site_label_1
_geom_angle_atom_site_label_2
_geom_angle_atom_site_label_3
_geom_angle_site_symmetry_2
_geom_angle_site_symmetry_3
_geom_angle
_geom_angle_publ_flag
Cl1 Cu1 O1 . . 99.70(10) no
Cl1 Cu1 N1 . . 97.30(10) no
Cl1 Cu1 N2 . . 177.00(10) no
Cl1 Cu1 N3 . . 97.60(10) no
O1 Cu1 Cl1 . 2_666 160.22(6) yes
O1 Cu1 N1 . . 80.50(10) no
O1 Cu1 N2 . . 77.40(10) no
O1 Cu1 N3 . . 96.00(10) no
N1 Cu1 N2 . . 83.30(10) no
N1 Cu1 N3 . . 165.10(10) no
N2 Cu1 N3 . . 81.80(10) no
Cl2 Cu2 O2 . . 100.00(10) no
Cl2 Cu2 N4 . . 96.90(10) no
Cl2 Cu2 N5 . . 176.40(10) no
Cl2 Cu2 N6 . . 97.80(10) no
O2 Cu2 Cl2 . 2_776 165.23(7) yes
O2 Cu2 N4 . . 82.40(10) no
O2 Cu2 N5 . . 76.50(10) no
O2 Cu2 N6 . . 94.20(10) no
N4 Cu2 N5 . . 83.40(10) no
N4 Cu2 N6 . . 165.30(10) no
N5 Cu2 N6 . . 81.90(10) no
Cu1 Cl1 Cu1 2_666 2_666 85.85(3) yes
Cu2 Cl2 Cu2 2_776 2_776 85.58(3) yes
O3 Cl3 O4 . . 111.0(4) no
O3 Cl3 O5 . . 111.7(5) no
O3 Cl3 O6 . . 104.0(5) no
O4 Cl3 O5 . . 108.4(4) no
O4 Cl3 O6 . . 114.4(5) no
O5 Cl3 O6 . . 107.3(7) no
O7 Cl4 O8 . . 112.9(4) no
O7 Cl4 O9 . . 109.1(3) no
O7 Cl4 O10 . . 107.2(3) no
O8 Cl4 O9 . . 107.6(3) no
O8 Cl4 O10 . . 108.1(4) no
O9 Cl4 O10 . . 112.1(3) no
Cu1 O1 C14 . . 91.8(2) no
Cu1 O1 C17 . . 131.1(2) no
C14 O1 C17 . . 105.8(3) no
Cu2 O2 C31 . . 87.5(2) no
Cu2 O2 C34 . . 127.0(4) no
C31 O2 C34 . . 106.7(4) no
Cu1 N1 C1 . . 127.1(2) no
Cu1 N1 C5 . . 114.1(2) no
C1 N1 C5 . . 118.8(3) no
Cu1 N2 C6 . . 107.0(2) no
Cu1 N2 C7 . . 105.2(2) no
Cu1 N2 C13 . . 110.9(2) no
C6 N2 C7 . . 113.7(3) no
C6 N2 C13 . . 110.9(3) no
C7 N2 C13 . . 109.0(3) no
Cu1 N3 C8 . . 113.2(3) no
Cu1 N3 C12 . . 126.9(3) no
C8 N3 C12 . . 119.9(4) no
Cu2 N4 C18 . . 127.5(3) no
Cu2 N4 C22 . . 113.8(3) no
C18 N4 C22 . . 118.6(3) no
Cu2 N5 C23 . . 105.0(2) no
Cu2 N5 C24 . . 106.0(2) no
Cu2 N5 C30 . . 111.4(2) no
C23 N5 C24 . . 113.0(3) no
C23 N5 C30 . . 112.3(3) no
C24 N5 C30 . . 108.9(3) no
Cu2 N6 C25 . . 113.2(3) no
Cu2 N6 C29 . . 126.7(3) no
C25 N6 C29 . . 120.0(3) no
N1 C1 C2 . . 122.6(4) no
N1 C1 H1 . . 118.7 no
C2 C1 H1 . . 118.7 no
C1 C2 C3 . . 118.5(4) no
C1 C2 H2 . . 120.7 no
C3 C2 H2 . . 120.7 no
C2 C3 C4 . . 119.7(4) no
C2 C3 H3 . . 120.2 no
C4 C3 H3 . . 120.2 no
C3 C4 C5 . . 118.7(4) no
C3 C4 H4 . . 120.7 no
C5 C4 H4 . . 120.7 no
N1 C5 C4 . . 121.7(3) no
N1 C5 C6 . . 115.6(3) no
C4 C5 C6 . . 122.6(3) no
N2 C6 C5 . . 110.5(3) no
N2 C6 H5 . . 109.2 no
N2 C6 H6 . . 109.2 no
C5 C6 H5 . . 109.2 no
C5 C6 H6 . . 109.2 no
H5 C6 H6 . . 109.5 no
N2 C7 C8 . . 108.1(3) no
N2 C7 H7 . . 109.8 no
N2 C7 H8 . . 109.8 no
C8 C7 H7 . . 109.8 no
C8 C7 H8 . . 109.8 no
H7 C7 H8 . . 109.5 no
N3 C8 C7 . . 115.8(3) no
N3 C8 C9 . . 121.0(4) no
C7 C8 C9 . . 123.1(4) no
C8 C9 C10 . . 118.4(5) no
C8 C9 H9 . . 120.8 no
C10 C9 H9 . . 120.8 no
C9 C10 C11 . . 120.1(4) no
C9 C10 H10 . . 119.9 no
C11 C10 H10 . . 119.9 no
C10 C11 C12 . . 119.8(5) no
C10 C11 H11 . . 120.1 no
C12 C11 H11 . . 120.1 no
N3 C12 C11 . . 120.7(5) no
N3 C12 H12 . . 119.7 no
C11 C12 H12 . . 119.7 no
N2 C13 C14 . . 112.4(3) no
N2 C13 H13 . . 108.7 no
N2 C13 H14 . . 108.7 no
C14 C13 H13 . . 108.7 no
C14 C13 H14 . . 108.7 no
H13 C13 H14 . . 109.5 no
O1 C14 C13 . . 115.2(3) no
O1 C14 C15 . . 109.5(3) no
C13 C14 C15 . . 135.3(3) no
C14 C15 C16 . . 106.8(4) no
C14 C15 H15 . . 126.6 no
C16 C15 H15 . . 126.6 no
C15 C16 C17 . . 107.1(4) no
C15 C16 H16 . . 126.4 no
C17 C16 H16 . . 126.4 no
O1 C17 C16 . . 110.8(4) no
O1 C17 H17 . . 124.6 no
C16 C17 H17 . . 124.6 no
N4 C18 C19 . . 121.9(4) no
N4 C18 H18 . . 119.1 no
C19 C18 H18 . . 119.1 no
C18 C19 C20 . . 119.2(4) no
C18 C19 H19 . . 120.4 no
C20 C19 H19 . . 120.4 no
C19 C20 C21 . . 119.3(4) no
C19 C20 H20 . . 120.3 no
C21 C20 H20 . . 120.3 no
C20 C21 C22 . . 119.3(4) no
C20 C21 H21 . . 120.4 no
C22 C21 H21 . . 120.4 no
N4 C22 C21 . . 121.6(4) no
N4 C22 C23 . . 115.5(3) no
C21 C22 C23 . . 122.8(4) no
N5 C23 C22 . . 110.3(3) no
N5 C23 H22 . . 109.3 no
N5 C23 H23 . . 109.3 no
C22 C23 H22 . . 109.3 no
C22 C23 H23 . . 109.3 no
H22 C23 H23 . . 109.5 no
N5 C24 C25 . . 108.9(3) no
N5 C24 H24 . . 109.6 no
N5 C24 H25 . . 109.6 no
C25 C24 H24 . . 109.6 no
C25 C24 H25 . . 109.6 no
H24 C24 H25 . . 109.5 no
N6 C25 C24 . . 116.4(3) no
N6 C25 C26 . . 120.4(4) no
C24 C25 C26 . . 123.1(4) no
C25 C26 C27 . . 119.2(4) no
C25 C26 H26 . . 120.4 no
C27 C26 H26 . . 120.4 no
C26 C27 C28 . . 119.4(4) no
C26 C27 H27 . . 120.3 no
C28 C27 H27 . . 120.3 no
C27 C28 C29 . . 119.4(4) no
C27 C28 H28 . . 120.3 no
C29 C28 H28 . . 120.3 no
N6 C29 C28 . . 121.6(4) no
N6 C29 H29 . . 119.2 no
C28 C29 H29 . . 119.2 no
N5 C30 C31 . . 113.6(3) no
N5 C30 H30 . . 108.4 no
N5 C30 H31 . . 108.4 no
C31 C30 H30 . . 108.4 no
C31 C30 H31 . . 108.4 no
H30 C30 H31 . . 109.5 no
O2 C31 C30 . . 115.1(4) no
O2 C31 C32 . . 109.6(4) no
C30 C31 C32 . . 135.3(4) no
C31 C32 C33 . . 106.1(5) no
C31 C32 H32 . . 127.0 no
C33 C32 H32 . . 127.0 no
C32 C33 C34 . . 107.1(5) no
C32 C33 H33 . . 126.4 no
C34 C33 H33 . . 126.4 no
O2 C34 C33 . . 110.6(5) no
O2 C34 H34 . . 124.7 no
C33 C34 H34 . . 124.7 no

loop_
_geom_bond_atom_site_label_1
_geom_bond_atom_site_label_2
_geom_bond_site_symmetry_1
_geom_bond_site_symmetry_2
_geom_bond_distance
_geom_bond_publ_flag
Cu1 Cl1 . . 2.2480(10) yes
Cu1 Cl1 . 2_666 2.9330(10) yes
Cu1 O1 . . 2.750(3) yes
Cu1 N1 . . 1.977(3) yes
Cu1 N2 . . 2.034(3) yes
Cu1 N3 . . 1.984(3) yes
Cu2 Cl2 . . 2.2440(10) yes
Cu2 Cl2 . 2_776 2.8960(10) yes
Cu2 O2 . . 2.864(4) yes
Cu2 N4 . . 1.977(3) yes
Cu2 N5 . . 2.046(3) yes
Cu2 N6 . . 1.985(3) yes
Cl3 O3 . . 1.362(5) no
Cl3 O4 . . 1.373(4) no
Cl3 O5 . . 1.318(6) no
Cl3 O6 . . 1.347(6) no
Cl4 O7 . . 1.400(4) no
Cl4 O8 . . 1.392(5) no
Cl4 O9 . . 1.412(4) no
Cl4 O10 . . 1.393(4) no
O1 C14 . . 1.371(4) no
O1 C17 . . 1.373(5) no
O2 C31 . . 1.363(5) no
O2 C34 . . 1.363(6) no
N1 C1 . . 1.342(5) no
N1 C5 . . 1.347(4) no
N2 C6 . . 1.477(4) no
N2 C7 . . 1.496(5) no
N2 C13 . . 1.508(4) no
N3 C8 . . 1.346(5) no
N3 C12 . . 1.346(5) no
N4 C18 . . 1.352(5) no
N4 C22 . . 1.345(5) no
N5 C23 . . 1.495(5) no
N5 C24 . . 1.486(5) no
N5 C30 . . 1.504(5) no
N6 C25 . . 1.349(5) no
N6 C29 . . 1.348(5) no
C1 C2 . . 1.370(6) no
C1 H1 . . .960 no
C2 C3 . . 1.383(6) no
C2 H2 . . .960 no
C3 C4 . . 1.382(6) no
C3 H3 . . .960 no
C4 C5 . . 1.383(5) no
C4 H4 . . .960 no
C5 C6 . . 1.505(5) no
C6 H5 . . .960 no
C6 H6 . . .960 no
C7 C8 . . 1.500(6) no
C7 H7 . . .960 no
C7 H8 . . .960 no
C8 C9 . . 1.397(6) no
C9 C10 . . 1.381(7) no
C9 H9 . . .960 no
C10 C11 . . 1.354(8) no
C10 H10 . . .960 no
C11 C12 . . 1.389(7) no
C11 H11 . . .960 no
C12 H12 . . .960 no
C13 C14 . . 1.469(5) no
C13 H13 . . .960 no
C13 H14 . . .960 no
C14 C15 . . 1.357(5) no
C15 C16 . . 1.406(6) no
C15 H15 . . .960 no
C16 C17 . . 1.324(6) no
C16 H16 . . .960 no
C17 H17 . . .960 no
C18 C19 . . 1.368(6) no
C18 H18 . . .960 no
C19 C20 . . 1.376(7) no
C19 H19 . . .960 no
C20 C21 . . 1.372(7) no
C20 H20 . . .960 no
C21 C22 . . 1.378(6) no
C21 H21 . . .960 no
C22 C23 . . 1.504(6) no
C23 H22 . . .960 no
C23 H23 . . .960 no
C24 C25 . . 1.496(6) no
C24 H24 . . .960 no
C24 H25 . . .960 no
C25 C26 . . 1.388(6) no
C26 C27 . . 1.385(7) no
C26 H26 . . .960 no
C27 C28 . . 1.374(7) no
C27 H27 . . .960 no
C28 C29 . . 1.367(6) no
C28 H28 . . .960 no
C29 H29 . . .960 no
C30 C31 . . 1.472(6) no
C30 H30 . . .960 no
C30 H31 . . .960 no
C31 C32 . . 1.353(6) no
C32 C33 . . 1.424(8) no
C32 H32 . . .960 no
C33 C34 . . 1.319(9) no
C33 H33 . . .960 no
C34 H34 . . .960 no

loop_
_geom_contact_atom_site_label_1
_geom_contact_atom_site_label_2
_geom_contact_distance
_geom_contact_site_symmetry_2
Cu1 Cl1 2.9330(10) 2_666
Cu1 Cu1 3.5640(8) 2_666
Cu2 Cl2 2.8960(10) 2_776
Cu2 Cu2 3.5237(8) 2_776
Cl1 N1 3.356(3) 2_666
Cl1 C6 3.480(4) 2_666
Cl1 C7 3.518(4) 2_666
Cl1 N2 3.536(3) 2_666
Cl2 C24 3.398(4) 2_776
Cl2 N6 3.424(3) 2_776
Cl2 N5 3.520(3) 2_776
Cl2 C23 3.545(4) 2_776
Cl2 N4 3.583(3) 2_776
O1 C13 3.332(4) 2_665
O2 C10 3.570(6) .
O3 C6 3.463(6) .
O3 C23 3.490(8) 1_545
O3 C13 3.513(6) .
O3 C20 3.525(8) 2_765
O4 C3 3.210(6) 2_655
O4 C4 3.357(6) 2_655
O4 C28 3.402(7) 1_544
O5 C11 3.496(9) 2_665
O5 C12 3.538(8) 2_665
O6 C30 3.446(10) 2_665
O6 C4 3.492(9) .
O6 O6 3.53(2) 2_655
O6 C24 3.585(9) 2_665
O7 C10 3.258(7) .
O7 C9 3.403(7) 2_766
O7 C29 3.516(7) .
O8 C17 3.276(7) 1_656
O8 C16 3.344(7) 1_656
O8 C32 3.384(8) 1_556
O8 C2 3.559(7) 2_666
O9 C21 3.267(6) 1_556
O9 C29 3.273(6) .
O9 C28 3.293(6) .
O9 C3 3.296(6) 2_666
O9 C2 3.336(6) 2_666
O10 C20 3.188(6) 1_556
O10 C7 3.338(6) 2_766
O10 C21 3.430(6) 1_556
N3 C1 3.571(5) 2_666
C1 C12 3.558(6) 2_666
C13 C14 3.439(5) 2_665
C13 C17 3.569(6) 2_665
C14 C14 3.500(7) 2_665
C18 C29 3.480(6) 2_776
C18 C28 3.588(6) 2_776
C19 C28 3.443(6) 2_776
